data_4327864
loop_
_publ_author_name
'Lisa Br\"uckmann'
'Wieland Tyrra'
'Stefan Stucky'
'Sanjay Mathur'

_publ_section_title
;
 Novel Air-Stable and Volatile Bis(pyridylalkenolato)palladium(II) and
 -platinum(II) Derivatives
;
_journal_name_full 'Inorganic Chemistry'
_journal_page_first 536
_journal_page_last 542
_journal_paper_doi 10.1021/ic201996r
_journal_volume 51
_journal_year 2012
_chemical_formula_moiety 'C16 H10 F6 N2 O2 Pt'
_chemical_formula_sum 'C16 H10 F6 N2 O2 Pt'
_chemical_formula_weight 571.35
_chemical_name_systematic
; 
 ? 
;
_space_group_IT_number 2
_symmetry_cell_setting triclinic
_symmetry_space_group_name_Hall '-P 1'
_symmetry_space_group_name_H-M 'P -1'
_atom_sites_solution_hydrogens geom
_atom_sites_solution_primary direct
_atom_sites_solution_secondary difmap
_audit_creation_method SHELXL-97
_cell_angle_alpha 100.436(17)
_cell_angle_beta 92.178(17)
_cell_angle_gamma 94.890(17)
_cell_formula_units_Z 2
_cell_length_a 4.9630(10)
_cell_length_b 9.939(2)
_cell_length_c 17.939(4)
_cell_measurement_reflns_used 8382
_cell_measurement_temperature 293(2)
_cell_measurement_theta_max 27.16
_cell_measurement_theta_min 2.09
_cell_volume 865.8(3)
_computing_cell_refinement 'X-Area (Stoe & Cie, 2001)'
_computing_data_collection 'X-Area (Stoe & Cie, 2001)'
_computing_data_reduction 'X-Area (Stoe & Cie, 2001)'
_computing_structure_refinement 'SHELXL-97 (Sheldrick, 1997)'
_computing_structure_solution 'SHELXS-97 (Sheldrick, 1990)'
_diffrn_ambient_temperature 293(2)
_diffrn_measured_fraction_theta_full 0.927
_diffrn_measured_fraction_theta_max 0.927
_diffrn_measurement_device_type 'IPDS II (Stoe & Cie)'
_diffrn_measurement_method '\w and \f scans'
_diffrn_radiation_monochromator graphite
_diffrn_radiation_source 'fine-focus sealed tube'
_diffrn_radiation_type MoK\a
_diffrn_radiation_wavelength 0.71073
_diffrn_reflns_av_R_equivalents 0.0695
_diffrn_reflns_av_sigmaI/netI 0.0610
_diffrn_reflns_limit_h_max 5
_diffrn_reflns_limit_h_min -6
_diffrn_reflns_limit_k_max 12
_diffrn_reflns_limit_k_min -12
_diffrn_reflns_limit_l_max 22
_diffrn_reflns_limit_l_min -21
_diffrn_reflns_number 9120
_diffrn_reflns_theta_full 27.16
_diffrn_reflns_theta_max 27.16
_diffrn_reflns_theta_min 2.09
_exptl_absorpt_coefficient_mu 8.179
_exptl_absorpt_correction_T_max 0.5104
_exptl_absorpt_correction_T_min 0.1756
_exptl_absorpt_correction_type numerical
_exptl_absorpt_process_details
;
The absorption correction (X-RED; Stoe & Cie, 2001)
was performed after optimizing the crystal shape
using X-SHAPE (Stoe & Cie, 1999).
;
_exptl_crystal_colour 'pale yellow'
_exptl_crystal_density_diffrn 2.192
_exptl_crystal_description prism
_exptl_crystal_F_000 536
_exptl_crystal_size_max 0.25
_exptl_crystal_size_mid 0.15
_exptl_crystal_size_min 0.15
_refine_diff_density_max 1.584
_refine_diff_density_min -1.318
_refine_diff_density_rms 0.127
_refine_ls_extinction_coef 0.0011(4)
_refine_ls_extinction_expression Fc^*^=kFc[1+0.001xFc^2^\l^3^/sin(2\q)]^-1/4^
_refine_ls_extinction_method SHELXL
_refine_ls_goodness_of_fit_ref 0.984
_refine_ls_hydrogen_treatment constr
_refine_ls_matrix_type full
_refine_ls_number_parameters 248
_refine_ls_number_reflns 3566
_refine_ls_number_restraints 0
_refine_ls_restrained_S_all 0.984
_refine_ls_R_factor_all 0.0715
_refine_ls_R_factor_gt 0.0362
_refine_ls_shift/su_max 0.000
_refine_ls_shift/su_mean 0.000
_refine_ls_structure_factor_coef Fsqd
_refine_ls_weighting_details 'calc w=1/[\s^2^(Fo^2^)+(0.0435P)^2^+0.0000P] where P=(Fo^2^+2Fc^2^)/3'
_refine_ls_weighting_scheme calc
_refine_ls_wR_factor_gt 0.0838
_refine_ls_wR_factor_ref 0.0938
_reflns_number_gt 2123
_reflns_number_total 3566
_reflns_threshold_expression >2sigma(I)
_cod_data_source_file ic201996r_si_002_4.cif
_cod_data_source_block shelxl
_cod_original_cell_volume 865.7(3)
_cod_database_code 4327864

loop_
_symmetry_equiv_pos_as_xyz
'x, y, z'
'-x, -y, -z'

loop_
_atom_site_label
_atom_site_type_symbol
_atom_site_fract_x
_atom_site_fract_y
_atom_site_fract_z
_atom_site_U_iso_or_equiv
_atom_site_adp_type
_atom_site_occupancy
_atom_site_symmetry_multiplicity
_atom_site_calc_flag
_atom_site_refinement_flags
Pt1 Pt 0.0000 0.0000 0.0000 0.05310(18) Uani 1 2 d S
N1 N 0.2873(15) 0.0677(7) -0.0703(4) 0.0561(17) Uani 1 1 d .
C1 C 0.366(2) 0.2029(10) -0.0594(6) 0.076(3) Uani 1 1 d .
H1 H 0.2887 0.2611 -0.0213 0.091 Uiso 1 1 calc R
C2 C 0.559(3) 0.2604(12) -0.1022(6) 0.082(3) Uani 1 1 d .
H2 H 0.6025 0.3550 -0.0938 0.098 Uiso 1 1 calc R
C3 C 0.687(2) 0.1719(13) -0.1593(6) 0.079(3) Uani 1 1 d .
H3 H 0.8177 0.2065 -0.1884 0.094 Uiso 1 1 calc R
C4 C 0.611(2) 0.0376(12) -0.1690(6) 0.075(3) Uani 1 1 d .
H4 H 0.6919 -0.0214 -0.2059 0.090 Uiso 1 1 calc R
C5 C 0.412(2) -0.0205(10) -0.1259(5) 0.058(2) Uani 1 1 d .
C6 C 0.339(2) -0.1672(10) -0.1417(6) 0.068(3) Uani 1 1 d .
H6 H 0.4320 -0.2184 -0.1793 0.081 Uiso 1 1 calc R
C7 C 0.158(2) -0.2358(9) -0.1085(5) 0.064(2) Uani 1 1 d .
O1 O -0.0021(16) -0.1958(6) -0.0533(4) 0.078(2) Uani 1 1 d .
C8 C 0.113(3) -0.3927(12) -0.1334(8) 0.086(4) Uani 1 1 d .
F83 F 0.2597(19) -0.4411(7) -0.1909(5) 0.125(3) Uani 1 1 d .
F82 F -0.1403(17) -0.4331(7) -0.1587(6) 0.130(3) Uani 1 1 d .
F81 F 0.165(2) -0.4527(8) -0.0749(5) 0.147(4) Uani 1 1 d .
Pt2 Pt -0.5000 0.0000 -0.5000 0.05103(18) Uani 1 2 d S
N2 N -0.1876(15) 0.1082(7) -0.4260(4) 0.0591(18) Uani 1 1 d .
C1A C -0.128(2) 0.2447(10) -0.4310(7) 0.085(3) Uani 1 1 d .
H1A H -0.2272 0.2844 -0.4648 0.102 Uiso 1 1 calc R
C2A C 0.083(3) 0.3220(11) -0.3846(8) 0.097(4) Uani 1 1 d .
H2A H 0.1282 0.4122 -0.3904 0.116 Uiso 1 1 calc R
C3A C 0.229(2) 0.2715(11) -0.3306(7) 0.077(3) Uani 1 1 d .
H3A H 0.3622 0.3257 -0.2981 0.092 Uiso 1 1 calc R
C4A C 0.162(2) 0.1337(11) -0.3282(7) 0.076(3) Uani 1 1 d .
H4A H 0.2598 0.0940 -0.2939 0.091 Uiso 1 1 calc R
C5A C -0.044(2) 0.0522(11) -0.3746(5) 0.065(3) Uani 1 1 d .
C6A C -0.102(2) -0.0907(11) -0.3657(6) 0.070(3) Uani 1 1 d .
H6A H 0.0125 -0.1226 -0.3318 0.084 Uiso 1 1 calc R
C7A C -0.298(2) -0.1779(10) -0.4007(6) 0.068(3) Uani 1 1 d .
O2 O -0.4816(17) -0.1646(7) -0.4524(5) 0.084(2) Uani 1 1 d .
C8A C -0.325(3) -0.3195(13) -0.3805(8) 0.090(3) Uani 1 1 d .
F82A F -0.565(2) -0.3488(10) -0.3556(7) 0.179(5) Uani 1 1 d .
F83A F -0.285(3) -0.4165(8) -0.4380(5) 0.158(5) Uani 1 1 d .
F81A F -0.164(2) -0.3364(8) -0.3215(5) 0.137(3) Uani 1 1 d .

loop_
_atom_site_aniso_label
_atom_site_aniso_U_11
_atom_site_aniso_U_22
_atom_site_aniso_U_33
_atom_site_aniso_U_23
_atom_site_aniso_U_13
_atom_site_aniso_U_12
Pt1 0.0469(4) 0.0553(3) 0.0583(4) 0.0107(3) 0.0046(3) 0.0111(3)
N1 0.045(4) 0.061(4) 0.065(4) 0.018(3) 0.004(3) 0.004(3)
C1 0.075(7) 0.061(6) 0.092(7) 0.016(5) 0.018(6) 0.000(5)
C2 0.081(8) 0.073(7) 0.092(7) 0.022(6) 0.014(6) -0.011(6)
C3 0.057(6) 0.105(9) 0.076(7) 0.031(6) 0.009(5) -0.007(6)
C4 0.064(7) 0.086(7) 0.072(6) 0.008(6) 0.011(5) -0.002(6)
C5 0.050(5) 0.064(5) 0.063(5) 0.018(4) 0.002(4) 0.012(5)
C6 0.056(6) 0.066(6) 0.080(7) 0.005(5) 0.023(5) 0.007(5)
C7 0.065(6) 0.056(5) 0.070(6) 0.006(4) -0.005(5) 0.010(5)
O1 0.079(5) 0.053(3) 0.100(5) 0.004(3) 0.027(4) 0.005(3)
C8 0.091(9) 0.064(6) 0.098(8) -0.003(6) 0.017(7) 0.009(6)
F83 0.129(7) 0.078(5) 0.153(7) -0.023(4) 0.052(6) -0.001(4)
F82 0.091(6) 0.074(4) 0.208(10) -0.008(5) -0.003(6) -0.012(4)
F81 0.257(14) 0.064(4) 0.121(6) 0.014(4) -0.006(7) 0.036(6)
Pt2 0.0451(4) 0.0477(3) 0.0582(3) 0.0044(3) 0.0015(3) 0.0048(3)
N2 0.052(4) 0.052(4) 0.070(4) 0.001(3) 0.001(4) 0.006(3)
C1A 0.073(7) 0.052(5) 0.125(9) 0.014(5) -0.021(7) -0.006(5)
C2A 0.088(8) 0.050(5) 0.138(11) -0.007(6) -0.033(8) -0.008(6)
C3A 0.065(6) 0.064(6) 0.090(7) -0.011(5) -0.009(6) -0.004(5)
C4A 0.079(8) 0.065(6) 0.083(7) 0.017(5) -0.005(6) 0.002(6)
C5A 0.043(5) 0.085(7) 0.059(5) -0.007(5) -0.001(4) 0.011(5)
C6A 0.071(7) 0.070(6) 0.067(6) 0.012(5) -0.004(5) 0.001(6)
C7A 0.075(7) 0.060(5) 0.071(6) 0.010(4) 0.016(5) 0.020(5)
O2 0.082(5) 0.063(4) 0.105(5) 0.029(4) -0.027(5) -0.012(4)
C8A 0.088(9) 0.078(8) 0.105(9) 0.021(7) 0.001(8) 0.005(7)
F82A 0.118(8) 0.147(8) 0.302(15) 0.126(9) 0.031(9) -0.016(7)
F83A 0.290(15) 0.066(4) 0.119(7) 0.024(4) -0.002(8) 0.013(6)
F81A 0.168(9) 0.092(5) 0.156(8) 0.056(5) -0.056(7) -0.002(6)

loop_
_atom_type_symbol
_atom_type_description
_atom_type_scat_dispersion_real
_atom_type_scat_dispersion_imag
_atom_type_scat_source
C C 0.0033 0.0016 'International Tables Vol C Tables 4.2.6.8 and 6.1.1.4'
H H 0.0000 0.0000 'International Tables Vol C Tables 4.2.6.8 and 6.1.1.4'
N N 0.0061 0.0033 'International Tables Vol C Tables 4.2.6.8 and 6.1.1.4'
O O 0.0106 0.0060 'International Tables Vol C Tables 4.2.6.8 and 6.1.1.4'
F F 0.0171 0.0103 'International Tables Vol C Tables 4.2.6.8 and 6.1.1.4'
Pt Pt -1.7033 8.3905 'International Tables Vol C Tables 4.2.6.8 and 6.1.1.4'

loop_
_geom_angle_atom_site_label_1
_geom_angle_atom_site_label_2
_geom_angle_atom_site_label_3
_geom_angle
_geom_angle_site_symmetry_1
_geom_angle_site_symmetry_3
O1 Pt1 O1 180.0 2 .
O1 Pt1 N1 92.1(3) 2 2
O1 Pt1 N1 87.9(3) . 2
O1 Pt1 N1 87.9(3) 2 .
O1 Pt1 N1 92.1(3) . .
N1 Pt1 N1 180.0 2 .
C1 N1 C5 118.2(8) . .
C1 N1 Pt1 118.1(6) . .
C5 N1 Pt1 123.7(6) . .
N1 C1 C2 123.4(10) . .
N1 C1 H1 118.3 . .
C2 C1 H1 118.3 . .
C1 C2 C3 119.1(10) . .
C1 C2 H2 120.4 . .
C3 C2 H2 120.4 . .
C4 C3 C2 117.1(10) . .
C4 C3 H3 121.5 . .
C2 C3 H3 121.5 . .
C3 C4 C5 123.7(11) . .
C3 C4 H4 118.2 . .
C5 C4 H4 118.2 . .
N1 C5 C4 118.5(9) . .
N1 C5 C6 122.0(8) . .
C4 C5 C6 119.5(9) . .
C7 C6 C5 126.9(9) . .
C7 C6 H6 116.6 . .
C5 C6 H6 116.6 . .
C6 C7 O1 131.8(9) . .
C6 C7 C8 118.7(9) . .
O1 C7 C8 109.6(9) . .
C7 O1 Pt1 123.4(6) . .
F82 C8 F81 107.7(12) . .
F82 C8 F83 104.3(11) . .
F81 C8 F83 109.8(12) . .
F82 C8 C7 111.6(11) . .
F81 C8 C7 109.7(10) . .
F83 C8 C7 113.5(10) . .
O2 Pt2 O2 180.0(4) 2_454 .
O2 Pt2 N2 88.6(3) 2_454 .
O2 Pt2 N2 91.4(3) . .
O2 Pt2 N2 91.4(3) 2_454 2_454
O2 Pt2 N2 88.6(3) . 2_454
N2 Pt2 N2 180.000(1) . 2_454
C5A N2 C1A 119.7(9) . .
C5A N2 Pt2 124.1(6) . .
C1A N2 Pt2 116.2(7) . .
N2 C1A C2A 119.2(11) . .
N2 C1A H1A 120.4 . .
C2A C1A H1A 120.4 . .
C3A C2A C1A 123.3(11) . .
C3A C2A H2A 118.4 . .
C1A C2A H2A 118.4 . .
C2A C3A C4A 115.3(10) . .
C2A C3A H3A 122.4 . .
C4A C3A H3A 122.4 . .
C3A C4A C5A 123.1(12) . .
C3A C4A H4A 118.4 . .
C5A C4A H4A 118.4 . .
N2 C5A C4A 119.4(10) . .
N2 C5A C6A 122.1(9) . .
C4A C5A C6A 118.5(11) . .
C7A C6A C5A 126.3(11) . .
C7A C6A H6A 116.8 . .
C5A C6A H6A 116.8 . .
O2 C7A C6A 130.7(10) . .
O2 C7A C8A 112.2(10) . .
C6A C7A C8A 117.2(11) . .
C7A O2 Pt2 124.9(7) . .
F83A C8A F82A 108.1(13) . .
F83A C8A F81A 107.3(12) . .
F82A C8A F81A 100.6(12) . .
F83A C8A C7A 112.6(11) . .
F82A C8A C7A 111.8(12) . .
F81A C8A C7A 115.7(11) . .

loop_
_geom_bond_atom_site_label_1
_geom_bond_atom_site_label_2
_geom_bond_distance
_geom_bond_site_symmetry_2
Pt1 O1 2.006(6) 2
Pt1 O1 2.006(6) .
Pt1 N1 2.088(7) 2
Pt1 N1 2.088(7) .
N1 C1 1.343(11) .
N1 C5 1.402(12) .
C1 C2 1.397(14) .
C1 H1 0.9300 .
C2 C3 1.430(15) .
C2 H2 0.9300 .
C3 C4 1.335(15) .
C3 H3 0.9300 .
C4 C5 1.424(13) .
C4 H4 0.9300 .
C5 C6 1.445(13) .
C6 C7 1.310(14) .
C6 H6 0.9300 .
C7 O1 1.317(11) .
C7 C8 1.537(13) .
C8 F82 1.323(15) .
C8 F81 1.326(15) .
C8 F83 1.327(13) .
Pt2 O2 1.985(7) 2_454
Pt2 O2 1.985(7) .
Pt2 N2 2.089(7) .
Pt2 N2 2.089(7) 2_454
N2 C5A 1.369(13) .
N2 C1A 1.383(12) .
C1A C2A 1.395(14) .
C1A H1A 0.9300 .
C2A C3A 1.377(17) .
C2A H2A 0.9300 .
C3A C4A 1.390(14) .
C3A H3A 0.9300 .
C4A C5A 1.394(14) .
C4A H4A 0.9300 .
C5A C6A 1.464(15) .
C6A C7A 1.308(15) .
C6A H6A 0.9300 .
C7A O2 1.306(13) .
C7A C8A 1.512(15) .
C8A F83A 1.312(14) .
C8A F82A 1.314(16) .
C8A F81A 1.346(15) .
